data_1545060
loop_
_publ_author_name
'Fukami, Takanori'

_publ_section_title
;
 Refinement of the crystal structure of NH4H2AsO4 above and below
 antiferroelectric phase-transition temperature
;
_journal_name_full 'Journal of the Physical Society of Japan'
_journal_page_first 3429
_journal_page_last 3430
_journal_paper_doi 10.1143/JPSJ.58.3429
_journal_volume 58
_journal_year 1989
_chemical_formula_sum 'As H6 N O4'
_chemical_formula_weight 158.973
_space_group_IT_number 19
_symmetry_cell_setting orthorhombic
_symmetry_Int_Tables_number 19
_symmetry_space_group_name_Hall 'P 2ac 2ab'
_symmetry_space_group_name_H-M 'P 21 21 21'
_cell_angle_alpha 90.
_cell_angle_beta 90.
_cell_angle_gamma 90.
_cell_formula_units_Z 4
_cell_length_a 7.689(2)
_cell_length_b 7.719(2)
_cell_length_c 7.654(4)
_cell_volume 454.3(3)
_diffrn_ambient_temperature 212
_diffrn_radiation_probe x-ray
_diffrn_radiation_type MoK\a
_diffrn_radiation_wavelength 0.71069
_exptl_absorpt_coefficient_mu 7.373
_exptl_crystal_density_diffrn 2.324
_exptl_crystal_F_000 312
_refine_ls_number_reflns 1869
_refine_ls_R_factor_gt 0.041
_cod_data_source_file JPSJ-1989-58-3429-3430-2.cif
_cod_data_source_block NH4H2AsO4-220K
_cod_depositor_comments
;
Probable coordinate error on HN1
;
_cod_original_cell_volume 454.3(5)
_cod_original_formula_sum 'H6 As N O4'
_cod_database_code 1545060

loop_
_symmetry_equiv_pos_site_id
_symmetry_equiv_pos_as_xyz
1 x,y,z
2 1/2-x,-y,1/2+z
3 1/2+x,1/2-y,-z
4 -x,1/2+y,1/2-z

loop_
_atom_site_aniso_label
_atom_site_aniso_U_11
_atom_site_aniso_U_22
_atom_site_aniso_U_33
_atom_site_aniso_U_23
_atom_site_aniso_U_13
_atom_site_aniso_U_12
As 0.0099(1) 0.0109(1) 0.0149(1) 0.0002(1) -0.0005(1) -0.0003(2)
O1 0.0173(10) 0.0213(11) 0.0246(13) -0.0118(10) -0.0065(10) 0.0038(9)
O2 0.0154(9) 0.0204(11) 0.0313(15) 0.0113(11) 0.0062(10) 0.0031(8)
O3 0.0180(10) 0.0165(10) 0.0223(11) 0.0048(9) -0.0080(9) -0.0056(8)
O4 0.0177(10) 0.0167(10) 0.0294(14) -0.0053(11) 0.0109(10) -0.0003(8)
N 0.0221(10) 0.0273(14) 0.0194(9) 0.0000(13) -0.0017(13) -0.0007(18)

loop_
_atom_site_label
_atom_site_type_symbol
_atom_site_thermal_displace_type
_atom_site_fract_x
_atom_site_fract_y
_atom_site_fract_z
_atom_site_occupancy
_atom_site_U_iso_or_equiv
_atom_site_calc_flag
_atom_site_refinement_flags
_atom_site_disorder_assembly
_atom_site_disorder_group
As As Uani -0.00235(5) 0.00159(5) 0.00085(4) 1.000 0.0119(1) . . . .
O1 O Uani 0.0801(4) 0.1516(4) 0.1321(4) 1.000 0.0211(7) . . . .
O2 O Uani -0.0908(4) -0.1628(4) 0.1197(5) 1.000 0.0224(7) . . . .
O3 O Uani -0.1458(4) 0.0788(4) -0.1412(4) 1.000 0.0189(6) . . . .
O4 O Uani 0.1685(4) -0.0925(4) -0.1055(5) 1.000 0.0213(7) . . . .
N N Uani 0.0084(5) -0.0150(5) 0.5021(5) 1.000 0.0229(6) . . . .
HO1 H Uiso -0.188(9) -0.195(9) 0.138(9) 1.000 0.30(10) . . . .
HO2 H Uiso 0.177(9) -0.190(10) -0.076(8) 1.000 0.4(2) . . . .
HN2 H Uiso -0.017(9) -0.120(9) 0.541(7) 1.000 0.20(10) . . . .
HN3 H Uiso -0.102(8) 0.020(9) 0.412(8) 1.000 0.20(10) . . . .
HN4 H Uiso 0.152(8) 0.001(9) 0.463(7) 1.000 0.30(10) . . . .
HN1 H Uiso 0.040(8) 0.187(8) 0.632(8) 1.000 0.30(10) . . . .

loop_
_geom_angle_atom_site_label_1
_geom_angle_atom_site_label_2
_geom_angle_atom_site_label_3
_geom_angle
_geom_angle_site_symmetry_1
_geom_angle_site_symmetry_2
_geom_angle_site_symmetry_3
_geom_angle_publ_flag
O1 As O2 110.44(16) . . . yes
O1 As O3 113.58(15) . . . yes
O1 As O4 106.95(15) . . . yes
O2 As O3 110.62(15) . . . yes
O2 As O4 104.18(15) . . . yes
O3 As O4 110.60(16) . . . yes
As O2 HO1 134(5) . . . no
As O4 HO2 110(5) . . . no
HN2 N HN3 105(5) . . . no
HN2 N HN4 113(6) . . . no
HN3 N HN4 123(4) . . . no

loop_
_geom_bond_atom_site_label_1
_geom_bond_atom_site_label_2
_geom_bond_distance
_geom_bond_site_symmetry_1
_geom_bond_site_symmetry_2
_geom_bond_publ_flag
As O1 1.659(3) . . yes
As O2 1.703(3) . . yes
As O3 1.660(3) . . yes
As O4 1.708(3) . . yes
O2 HO1 0.80(7) . . no
O4 HO2 0.79(8) . . no
N HN2 0.89(7) . . no
N HN3 1.13(6) . . no
N HN4 1.15(6) . . no

loop_
_geom_hbond_atom_site_label_D
_geom_hbond_atom_site_label_H
_geom_hbond_atom_site_label_A
_geom_hbond_distance_DH
_geom_hbond_distance_HA
_geom_hbond_distance_DA
_geom_hbond_angle_DHA
_geom_hbond_site_symmetry_A
_geom_hbond_publ_flag
N HN2 O1 0.89(7) 2.26(7) 2.853(5) 124(4) 4_545 yes
N HN3 O3 1.13(6) 2.12(6) 3.036(5) 136(5) 2_455 yes
N HN4 O4 1.15(6) 1.64(6) 2.746(5) 160(6) 2_555 yes
O2 HO1 O3 0.80(7) 2.30(7) 2.806(5) 122(6) 2_455 yes
O2 HO1 O4 0.80(7) 1.99(7) 2.647(5) 139(7) 3_445 yes
O4 HO2 O2 0.79(8) 2.14(7) 2.647(5) 122(6) 3_545 yes
